data_8101948
loop_
_publ_author_name
'Li, T.-H.'
'Mao, X.-B.'
'Song, Q.-B.'

_publ_section_title
;
Crystal structure of ethyl 1-[(2'-cyanobiphenyl-4-yl)methyl]-2-
ethoxybenzimidazole-7-carboxylate, C~26~H~23~N~3~O~3~
;
_journal_issue 2
_journal_name_full 'Zeitschrift f\"ur Kristallographie - New Crystal Structures'
_journal_page_first 169
_journal_page_last 170
_journal_volume 221
_journal_year 2006
_chemical_formula_moiety 'C26 H23 N3 O3'
_chemical_formula_sum 'C26 H23 N3 O3'
_chemical_formula_weight 425.47
_chemical_name_systematic
; 
ethyl 1-[(2'-cyanobiphenyl-4-yl)methyl]-2-ethoxybenzimidazole-7-carboxylate 
;
_space_group_IT_number 14
_symmetry_cell_setting monoclinic
_symmetry_space_group_name_Hall '-P 2yn'
_symmetry_space_group_name_H-M 'P 1 21/n 1'
_atom_sites_solution_hydrogens geom
_atom_sites_solution_primary direct
_atom_sites_solution_secondary difmap
_audit_creation_method SHELXL-97
_cell_angle_alpha 90.00
_cell_angle_beta 90.299(3)
_cell_angle_gamma 90.00
_cell_formula_units_Z 4
_cell_length_a 11.4799(14)
_cell_length_b 8.3774(11)
_cell_length_c 22.824(3)
_cell_measurement_reflns_used 613
_cell_measurement_temperature 293(2)
_cell_measurement_theta_max 36.065
_cell_measurement_theta_min 6.020
_cell_volume 2195.0(5)
_computing_cell_refinement SMART
_computing_data_collection 'SMART (Bruker, 2000)'
_computing_data_reduction 'SAINT (Bruker, 2000)'
_computing_molecular_graphics SHELXTL
_computing_publication_material SHELXTL
_computing_structure_refinement 'SHELXL-97 (Sheldrick, 1997)'
_computing_structure_solution 'SHELXTL (Bruker, 2000)'
_diffrn_ambient_temperature 293(2)
_diffrn_measured_fraction_theta_full 0.932
_diffrn_measured_fraction_theta_max 0.932
_diffrn_measurement_device_type 'Bruker SMART CCD'
_diffrn_measurement_method phi/omega
_diffrn_radiation_monochromator graphite
_diffrn_radiation_source 'fine-focus sealed tube'
_diffrn_radiation_type MoK\a
_diffrn_radiation_wavelength 0.71073
_diffrn_reflns_av_R_equivalents 0.1243
_diffrn_reflns_av_sigmaI/netI 0.2482
_diffrn_reflns_limit_h_max 14
_diffrn_reflns_limit_h_min -14
_diffrn_reflns_limit_k_max 11
_diffrn_reflns_limit_k_min -10
_diffrn_reflns_limit_l_max 25
_diffrn_reflns_limit_l_min -29
_diffrn_reflns_number 12904
_diffrn_reflns_theta_full 28.30
_diffrn_reflns_theta_max 28.30
_diffrn_reflns_theta_min 1.78
_exptl_absorpt_coefficient_mu 0.086
_exptl_absorpt_correction_T_max 1.00000
_exptl_absorpt_correction_T_min 0.59434
_exptl_absorpt_correction_type empirical
_exptl_absorpt_process_details 'SADABS (Bruker, 2000)'
_exptl_crystal_colour colorless
_exptl_crystal_density_diffrn 1.287
_exptl_crystal_density_method 'not measured'
_exptl_crystal_description prism
_exptl_crystal_F_000 896
_exptl_crystal_size_max 0.417
_exptl_crystal_size_mid 0.331
_exptl_crystal_size_min 0.167
_refine_diff_density_max 0.148
_refine_diff_density_min -0.227
_refine_diff_density_rms 0.038
_refine_ls_extinction_coef 0.0051(4)
_refine_ls_extinction_expression Fc^*^=kFc[1+0.001xFc^2^\l^3^/sin(2\q)]^-1/4^
_refine_ls_extinction_method SHELXL
_refine_ls_goodness_of_fit_ref 0.639
_refine_ls_hydrogen_treatment mixed
_refine_ls_matrix_type full
_refine_ls_number_parameters 300
_refine_ls_number_reflns 5085
_refine_ls_number_restraints 5
_refine_ls_restrained_S_all 0.649
_refine_ls_R_factor_all 0.1975
_refine_ls_R_factor_gt 0.0505
_refine_ls_shift/su_max 0.000
_refine_ls_shift/su_mean 0.000
_refine_ls_structure_factor_coef Fsqd
_refine_ls_weighting_details 'calc w=1/[\s^2^(Fo^2^)+(0.0374P)^2^+0.0000P] where P=(Fo^2^+2Fc^2^)/3'
_refine_ls_weighting_scheme calc
_refine_ls_wR_factor_gt 0.0850
_refine_ls_wR_factor_ref 0.1109
_reflns_number_gt 1380
_reflns_number_total 5085
_reflns_threshold_expression >2sigma(I)
_cod_data_source_file 1267-1751.cff
_cod_data_source_block cd24179
_cod_depositor_comments
;
The following automatic conversions were performed:
'_symmetry_cell_setting' value 'Monoclinic' changed to 'monoclinic'
according to '/home/saulius/struct/CIF-dictionaries/cif_core.dic'
dictionary named 'cif_core.dic' version 2.4.1 from 2010-06-29.

Automatic conversion script
Id: cif_fix_enum 1555 2011-01-17 13:19:09Z saulius 
;
_cod_original_sg_symbol_H-M P12(1)/n1
_cod_database_code 8101948

loop_
_symmetry_equiv_pos_as_xyz
'x, y, z'
'-x+1/2, y+1/2, -z+1/2'
'-x, -y, -z'
'x-1/2, -y-1/2, z-1/2'

loop_
_atom_site_label
_atom_site_type_symbol
_atom_site_fract_x
_atom_site_fract_y
_atom_site_fract_z
_atom_site_U_iso_or_equiv
_atom_site_adp_type
_atom_site_occupancy
_atom_site_symmetry_multiplicity
_atom_site_Wyckoff_symbol
_atom_site_calc_flag
_atom_site_refinement_flags
_atom_site_disorder_assembly
_atom_site_disorder_group
O1 O 0.62872(18) 0.8343(3) 1.09657(11) 0.0866(8) Uani 1 4 e d D . .
O2 O 0.74229(19) 0.4910(3) 0.90651(11) 0.0837(9) Uani 1 4 e d . A .
O3 O 0.64635(19) 0.5255(3) 0.82278(11) 0.0824(8) Uani 1 4 e d . A .
N1 N 0.6297(2) 0.7075(3) 1.00663(11) 0.0478(7) Uani 1 4 e d . . .
N2 N 0.4582(2) 0.8006(3) 1.04120(12) 0.0616(8) Uani 1 4 e d . . .
N3 N 1.1329(3) 0.8317(4) 0.79786(13) 0.0767(10) Uani 1 4 e d . A .
C1 C 0.5686(3) 0.7836(4) 1.05007(15) 0.0593(10) Uani 1 4 e d . A .
C2 C 0.4423(3) 0.7307(4) 0.98697(15) 0.0498(9) Uani 1 4 e d . A .
C3 C 0.3381(3) 0.7163(4) 0.95587(16) 0.0615(10) Uani 1 4 e d . . .
H3 H 0.2684 0.7528 0.9715 0.074 Uiso 1 4 e calc R A .
C4 C 0.3414(3) 0.6463(4) 0.90112(16) 0.0670(11) Uani 1 4 e d . A .
H4 H 0.2728 0.6349 0.8797 0.080 Uiso 1 4 e calc R . .
C5 C 0.4441(3) 0.5937(4) 0.87805(14) 0.0621(10) Uani 1 4 e d . . .
H5 H 0.4430 0.5486 0.8408 0.075 Uiso 1 4 e calc R A .
C6 C 0.5512(3) 0.6043(4) 0.90789(15) 0.0502(9) Uani 1 4 e d . A .
C7 C 0.5468(3) 0.6724(4) 0.96368(14) 0.0489(8) Uani 1 4 e d . A .
C8 C 0.6569(3) 0.5357(4) 0.88107(17) 0.0615(10) Uani 1 4 e d . . .
C9 C 0.7428(3) 0.4477(5) 0.79260(15) 0.0970(14) Uani 1 4 e d . . .
H9A H 0.7611 0.3467 0.8113 0.116 Uiso 1 4 e calc R A .
H9B H 0.8115 0.5148 0.7940 0.116 Uiso 1 4 e calc R . .
C10 C 0.7070(3) 0.4212(5) 0.73202(16) 0.1229(17) Uani 1 4 e d . A .
H10A H 0.6381 0.3563 0.7312 0.184 Uiso 1 4 e calc R . .
H10B H 0.7684 0.3679 0.7113 0.184 Uiso 1 4 e calc R . .
H10C H 0.6910 0.5220 0.7136 0.184 Uiso 1 4 e calc R . .
C11A C 0.5710(4) 0.9533(5) 1.13323(18) 0.0678(17) Uani 0.724(6) 4 e d PD A -1
H11A H 0.5213 1.0218 1.1097 0.081 Uiso 0.724(6) 4 e calc PR A -1
H11B H 0.6280 1.0190 1.1534 0.081 Uiso 0.724(6) 4 e calc PR A -1
C12A C 0.5001(4) 0.8595(6) 1.1762(2) 0.094(2) Uani 0.724(6) 4 e d PD A -1
H12A H 0.4609 0.9314 1.2023 0.141 Uiso 0.724(6) 4 e calc PR A -1
H12B H 0.5505 0.7906 1.1985 0.141 Uiso 0.724(6) 4 e calc PR A -1
H12C H 0.4436 0.7964 1.1555 0.141 Uiso 0.724(6) 4 e calc PR A -1
C11B C 0.5612(12) 0.8356(11) 1.1496(4) 0.075(5) Uiso 0.276(6) 4 e d PD A -2
H11C H 0.6069 0.7947 1.1822 0.090 Uiso 0.276(6) 4 e calc PR A -2
H11D H 0.4920 0.7704 1.1451 0.090 Uiso 0.276(6) 4 e calc PR A -2
C12B C 0.5285(11) 1.0078(12) 1.1600(5) 0.072(5) Uiso 0.276(6) 4 e d PD A -2
H12D H 0.4827 1.0155 1.1949 0.108 Uiso 0.276(6) 4 e calc PR A -2
H12E H 0.4842 1.0467 1.1272 0.108 Uiso 0.276(6) 4 e calc PR A -2
H12F H 0.5980 1.0706 1.1645 0.108 Uiso 0.276(6) 4 e calc PR A -2
C13 C 0.7569(2) 0.6887(4) 1.00856(13) 0.0523(9) Uani 1 4 e d . A .
H13A H 0.7768 0.5828 0.9946 0.063 Uiso 1 4 e calc R . .
H13B H 0.7831 0.6972 1.0489 0.063 Uiso 1 4 e calc R . .
C14 C 0.8206(2) 0.8116(4) 0.97192(12) 0.0420(8) Uani 1 4 e d . . .
C15 C 0.7681(2) 0.9476(4) 0.95149(13) 0.0472(8) Uani 1 4 e d . A .
H15 H 0.6894 0.9645 0.9587 0.057 Uiso 1 4 e calc R . .
C16 C 0.8303(2) 1.0600(4) 0.92029(12) 0.0480(8) Uani 1 4 e d . . .
H16 H 0.7934 1.1526 0.9075 0.058 Uiso 1 4 e calc R A .
C17 C 0.9473(2) 1.0367(4) 0.90774(12) 0.0408(8) Uani 1 4 e d . A .
C18 C 0.9995(2) 0.9011(4) 0.92897(12) 0.0454(8) Uani 1 4 e d . . .
H18 H 1.0785 0.8849 0.9224 0.054 Uiso 1 4 e calc R A .
C19 C 0.9374(2) 0.7878(4) 0.96001(12) 0.0473(9) Uani 1 4 e d . A .
H19 H 0.9744 0.6953 0.9729 0.057 Uiso 1 4 e calc R . .
C20 C 1.0108(2) 1.1595(4) 0.87360(13) 0.0434(8) Uani 1 4 e d . . .
C21 C 0.9920(2) 1.3211(4) 0.88427(13) 0.0543(9) Uani 1 4 e d . A .
H21 H 0.9406 1.3509 0.9137 0.065 Uiso 1 4 e calc R . .
C22 C 1.0479(3) 1.4388(4) 0.85222(15) 0.0611(10) Uani 1 4 e d . . .
H22 H 1.0330 1.5458 0.8600 0.073 Uiso 1 4 e calc R A .
C23 C 1.1244(3) 1.3983(4) 0.80937(15) 0.0660(10) Uani 1 4 e d . A .
H23 H 1.1624 1.4778 0.7884 0.079 Uiso 1 4 e calc R . .
C24 C 1.1456(3) 1.2405(4) 0.79693(14) 0.0631(10) Uani 1 4 e d . . .
H24 H 1.1974 1.2131 0.7674 0.076 Uiso 1 4 e calc R A .
C25 C 1.0883(3) 1.1199(4) 0.82924(14) 0.0490(8) Uani 1 4 e d . A .
C26 C 1.1118(3) 0.9578(5) 0.81244(14) 0.0562(10) Uani 1 4 e d . . .

loop_
_atom_site_aniso_label
_atom_site_aniso_U_11
_atom_site_aniso_U_22
_atom_site_aniso_U_33
_atom_site_aniso_U_23
_atom_site_aniso_U_13
_atom_site_aniso_U_12
O1 0.0547(15) 0.143(3) 0.0622(18) -0.0302(17) -0.0017(14) 0.0112(16)
O2 0.0580(16) 0.117(2) 0.0761(19) -0.0185(15) -0.0075(14) 0.0301(15)
O3 0.0611(16) 0.122(2) 0.0638(18) -0.0079(16) 0.0026(14) 0.0174(15)
N1 0.0337(15) 0.0621(19) 0.0475(17) 0.0032(14) 0.0001(14) 0.0033(14)
N2 0.0387(16) 0.087(2) 0.059(2) -0.0039(17) -0.0013(15) 0.0094(15)
N3 0.076(2) 0.079(2) 0.076(2) -0.011(2) 0.0198(17) 0.007(2)
C1 0.047(2) 0.079(3) 0.052(2) 0.000(2) -0.001(2) 0.001(2)
C2 0.0351(19) 0.053(2) 0.061(2) 0.0064(19) -0.0019(18) 0.0000(17)
C3 0.045(2) 0.063(3) 0.077(3) 0.004(2) 0.001(2) 0.0032(18)
C4 0.045(2) 0.069(3) 0.087(3) -0.006(2) -0.017(2) 0.0069(19)
C5 0.058(2) 0.069(3) 0.060(2) -0.0041(19) -0.007(2) 0.003(2)
C6 0.044(2) 0.049(2) 0.058(2) 0.0029(18) -0.0007(19) 0.0026(17)
C7 0.0390(19) 0.052(2) 0.056(2) 0.0051(18) -0.0003(18) -0.0030(17)
C8 0.060(3) 0.068(3) 0.056(3) -0.004(2) -0.003(2) 0.004(2)
C9 0.072(3) 0.161(4) 0.058(3) -0.007(3) 0.008(2) 0.016(3)
C10 0.094(3) 0.205(5) 0.070(3) -0.021(3) 0.008(3) 0.008(3)
C11A 0.076(4) 0.057(4) 0.070(4) -0.010(3) 0.005(3) 0.007(3)
C12A 0.101(5) 0.112(6) 0.068(4) -0.001(4) 0.016(4) -0.013(4)
C13 0.0312(18) 0.069(3) 0.057(2) 0.0076(19) -0.0052(16) 0.0039(17)
C14 0.0348(18) 0.052(2) 0.0396(19) 0.0023(16) -0.0024(15) -0.0013(17)
C15 0.0339(17) 0.055(2) 0.053(2) 0.0035(18) 0.0029(16) 0.0066(17)
C16 0.0416(19) 0.049(2) 0.053(2) 0.0084(18) 0.0008(16) 0.0063(17)
C17 0.0352(18) 0.050(2) 0.0373(19) 0.0023(16) -0.0014(15) -0.0015(17)
C18 0.0344(18) 0.059(2) 0.043(2) -0.0031(17) 0.0013(16) 0.0037(17)
C19 0.0396(19) 0.057(2) 0.046(2) 0.0055(17) -0.0024(16) 0.0096(17)
C20 0.0342(18) 0.052(2) 0.044(2) -0.0001(17) -0.0043(16) -0.0009(17)
C21 0.047(2) 0.061(3) 0.055(2) -0.002(2) 0.0045(17) -0.001(2)
C22 0.058(2) 0.055(3) 0.070(3) -0.003(2) -0.005(2) 0.004(2)
C23 0.061(2) 0.061(3) 0.076(3) 0.008(2) 0.004(2) -0.014(2)
C24 0.052(2) 0.073(3) 0.065(2) 0.009(2) 0.0112(18) -0.007(2)
C25 0.0411(19) 0.055(2) 0.051(2) -0.0049(19) 0.0006(17) -0.0032(18)
C26 0.050(2) 0.065(3) 0.054(2) -0.002(2) 0.0161(18) -0.004(2)

loop_
_atom_type_symbol
_atom_type_description
_atom_type_scat_dispersion_real
_atom_type_scat_dispersion_imag
_atom_type_scat_source
C C 0.0033 0.0016 'International Tables Vol C Tables 4.2.6.8 and 6.1.1.4'
H H 0.0000 0.0000 'International Tables Vol C Tables 4.2.6.8 and 6.1.1.4'
N N 0.0061 0.0033 'International Tables Vol C Tables 4.2.6.8 and 6.1.1.4'
O O 0.0106 0.0060 'International Tables Vol C Tables 4.2.6.8 and 6.1.1.4'

loop_
_geom_angle_atom_site_label_1
_geom_angle_atom_site_label_2
_geom_angle_atom_site_label_3
_geom_angle
_geom_angle_site_symmetry_1
_geom_angle_site_symmetry_3
_geom_angle_publ_flag
C1 O1 C11B 113.1(7) . . ?
C1 O1 C11A 116.0(3) . . ?
C11B O1 C11A 42.8(4) . . ?
C8 O3 C9 115.6(3) . . ?
C1 N1 C7 104.8(3) . . ?
C1 N1 C13 122.6(3) . . ?
C7 N1 C13 132.3(3) . . ?
C1 N2 C2 102.6(3) . . ?
N2 C1 O1 126.4(3) . . ?
N2 C1 N1 116.3(3) . . ?
O1 C1 N1 117.3(3) . . ?
N2 C2 C3 127.0(3) . . ?
N2 C2 C7 112.2(3) . . ?
C3 C2 C7 120.7(3) . . ?
C4 C3 C2 118.1(3) . . ?
C4 C3 H3 121.0 . . ?
C2 C3 H3 121.0 . . ?
C5 C4 C3 120.9(3) . . ?
C5 C4 H4 119.6 . . ?
C3 C4 H4 119.6 . . ?
C4 C5 C6 123.2(3) . . ?
C4 C5 H5 118.4 . . ?
C6 C5 H5 118.4 . . ?
C7 C6 C5 115.6(3) . . ?
C7 C6 C8 124.8(3) . . ?
C5 C6 C8 119.5(3) . . ?
N1 C7 C6 134.4(3) . . ?
N1 C7 C2 104.0(3) . . ?
C6 C7 C2 121.6(3) . . ?
O2 C8 O3 122.2(3) . . ?
O2 C8 C6 126.3(3) . . ?
O3 C8 C6 111.5(3) . . ?
O3 C9 C10 107.8(3) . . ?
O3 C9 H9A 110.2 . . ?
C10 C9 H9A 110.2 . . ?
O3 C9 H9B 110.2 . . ?
C10 C9 H9B 110.2 . . ?
H9A C9 H9B 108.5 . . ?
C9 C10 H10A 109.5 . . ?
C9 C10 H10B 109.5 . . ?
H10A C10 H10B 109.5 . . ?
C9 C10 H10C 109.5 . . ?
H10A C10 H10C 109.5 . . ?
H10B C10 H10C 109.5 . . ?
O1 C11A C12A 105.4(3) . . ?
O1 C11A H11A 110.7 . . ?
C12A C11A H11A 110.7 . . ?
O1 C11A H11B 110.7 . . ?
C12A C11A H11B 110.7 . . ?
H11A C11A H11B 108.8 . . ?
C11A C12A H12A 109.5 . . ?
C11A C12A H12B 109.5 . . ?
H12A C12A H12B 109.5 . . ?
C11A C12A H12C 109.5 . . ?
H12A C12A H12C 109.5 . . ?
H12B C12A H12C 109.5 . . ?
O1 C11B C12B 106.0(4) . . ?
O1 C11B H11C 110.5 . . ?
C12B C11B H11C 110.5 . . ?
O1 C11B H11D 110.5 . . ?
C12B C11B H11D 110.5 . . ?
H11C C11B H11D 108.7 . . ?
C11B C12B H12D 109.5 . . ?
C11B C12B H12E 109.5 . . ?
H12D C12B H12E 109.5 . . ?
C11B C12B H12F 109.5 . . ?
H12D C12B H12F 109.5 . . ?
H12E C12B H12F 109.5 . . ?
N1 C13 C14 113.1(2) . . ?
N1 C13 H13A 109.0 . . ?
C14 C13 H13A 109.0 . . ?
N1 C13 H13B 109.0 . . ?
C14 C13 H13B 109.0 . . ?
H13A C13 H13B 107.8 . . ?
C15 C14 C19 118.6(3) . . ?
C15 C14 C13 122.6(3) . . ?
C19 C14 C13 118.8(3) . . ?
C14 C15 C16 120.9(3) . . ?
C14 C15 H15 119.5 . . ?
C16 C15 H15 119.5 . . ?
C15 C16 C17 120.9(3) . . ?
C15 C16 H16 119.5 . . ?
C17 C16 H16 119.5 . . ?
C18 C17 C16 117.7(3) . . ?
C18 C17 C20 123.0(3) . . ?
C16 C17 C20 119.3(3) . . ?
C17 C18 C19 121.6(3) . . ?
C17 C18 H18 119.2 . . ?
C19 C18 H18 119.2 . . ?
C14 C19 C18 120.2(3) . . ?
C14 C19 H19 119.9 . . ?
C18 C19 H19 119.9 . . ?
C25 C20 C21 117.3(3) . . ?
C25 C20 C17 122.3(3) . . ?
C21 C20 C17 120.3(3) . . ?
C22 C21 C20 121.8(3) . . ?
C22 C21 H21 119.1 . . ?
C20 C21 H21 119.1 . . ?
C23 C22 C21 120.3(3) . . ?
C23 C22 H22 119.9 . . ?
C21 C22 H22 119.9 . . ?
C22 C23 C24 120.3(3) . . ?
C22 C23 H23 119.9 . . ?
C24 C23 H23 119.9 . . ?
C23 C24 C25 119.7(3) . . ?
C23 C24 H24 120.1 . . ?
C25 C24 H24 120.1 . . ?
C20 C25 C24 120.7(3) . . ?
C20 C25 C26 122.7(3) . . ?
C24 C25 C26 116.6(3) . . ?
N3 C26 C25 177.7(4) . . ?

loop_
_geom_bond_atom_site_label_1
_geom_bond_atom_site_label_2
_geom_bond_distance
_geom_bond_site_symmetry_2
_geom_bond_publ_flag
O1 C1 1.332(3) . ?
O1 C11B 1.440(3) . ?
O1 C11A 1.463(3) . ?
O2 C8 1.197(4) . ?
O3 C8 1.338(4) . ?
O3 C9 1.460(4) . ?
N1 C1 1.374(4) . ?
N1 C7 1.394(3) . ?
N1 C13 1.468(3) . ?
N2 C1 1.290(3) . ?
N2 C2 1.381(3) . ?
N3 C26 1.134(4) . ?
C2 C3 1.393(4) . ?
C2 C7 1.402(4) . ?
C3 C4 1.381(4) . ?
C3 H3 0.9300 . ?
C4 C5 1.367(4) . ?
C4 H4 0.9300 . ?
C5 C6 1.406(4) . ?
C5 H5 0.9300 . ?
C6 C7 1.397(4) . ?
C6 C8 1.478(4) . ?
C9 C10 1.457(4) . ?
C9 H9A 0.9700 . ?
C9 H9B 0.9700 . ?
C10 H10A 0.9600 . ?
C10 H10B 0.9600 . ?
C10 H10C 0.9600 . ?
C11A C12A 1.501(3) . ?
C11A H11A 0.9700 . ?
C11A H11B 0.9700 . ?
C12A H12A 0.9600 . ?
C12A H12B 0.9600 . ?
C12A H12C 0.9600 . ?
C11B C12B 1.509(3) . ?
C11B H11C 0.9700 . ?
C11B H11D 0.9700 . ?
C12B H12D 0.9600 . ?
C12B H12E 0.9600 . ?
C12B H12F 0.9600 . ?
C13 C14 1.517(3) . ?
C13 H13A 0.9700 . ?
C13 H13B 0.9700 . ?
C14 C15 1.370(3) . ?
C14 C19 1.384(3) . ?
C15 C16 1.382(4) . ?
C15 H15 0.9300 . ?
C16 C17 1.388(3) . ?
C16 H16 0.9300 . ?
C17 C18 1.372(3) . ?
C17 C20 1.484(4) . ?
C18 C19 1.384(4) . ?
C18 H18 0.9300 . ?
C19 H19 0.9300 . ?
C20 C25 1.391(4) . ?
C20 C21 1.393(4) . ?
C21 C22 1.387(4) . ?
C21 H21 0.9300 . ?
C22 C23 1.361(4) . ?
C22 H22 0.9300 . ?
C23 C24 1.374(4) . ?
C23 H23 0.9300 . ?
C24 C25 1.415(4) . ?
C24 H24 0.9300 . ?
C25 C26 1.437(4) . ?
